data_1519837
loop_
_publ_author_name
'Berry, D.'
'Blagden, N.'
'Coles, Simon J.'
'Hursthouse, Michael B.'
'Coles, Simon J.'

_publ_section_title
;
 2-Hydroxy-benzoic acid nicotinamide
;
_journal_name_full 'Crystal Structure Report Archive'
_journal_page_first 295
_journal_year 2007
_chemical_formula_sum 'C13 H12 N2 O4'
_chemical_formula_weight 260.25
_space_group_IT_number 14
_symmetry_cell_setting monoclinic
_symmetry_space_group_name_Hall '-P 2yn'
_symmetry_space_group_name_H-M 'P 1 21/n 1'
_atom_sites_solution_hydrogens geom
_atom_sites_solution_primary direct
_atom_sites_solution_secondary difmap
_cell_angle_alpha 90.00
_cell_angle_beta 97.5560(10)
_cell_angle_gamma 90.00
_cell_formula_units_Z 4
_cell_length_a 11.0751(2)
_cell_length_b 4.94410(10)
_cell_length_c 22.8470(5)
_cell_measurement_reflns_used 3121
_cell_measurement_temperature 120(2)
_cell_measurement_theta_max 27.48
_cell_measurement_theta_min 2.91
_cell_volume 1240.16(4)
_computing_cell_refinement 'DENZO, COLLECT'
_computing_data_reduction 'DENZO, COLLECT'
_computing_molecular_graphics 'PLATON (Spek, 2003)'
_computing_structure_refinement 'SHELXL-97 (Sheldrick, 1997)'
_computing_structure_solution 'SHELXS-97 (Sheldrick, 1997)'
_diffrn_ambient_temperature 120(2)
_diffrn_detector_area_resol_mean 9.091
_diffrn_measured_fraction_theta_full 0.996
_diffrn_measured_fraction_theta_max 0.996
_diffrn_measurement_device_type 'Bruker-Nonius KappaCCD Area Detector'
_diffrn_measurement_method '\f and \w scans'
_diffrn_radiation_monochromator graphite
_diffrn_radiation_source 'Bruker-Nonius FR591 rotating anode'
_diffrn_radiation_type MoK\a
_diffrn_radiation_wavelength 0.71073
_diffrn_reflns_av_R_equivalents 0.0560
_diffrn_reflns_av_sigmaI/netI 0.0462
_diffrn_reflns_limit_h_max 14
_diffrn_reflns_limit_h_min -14
_diffrn_reflns_limit_k_max 6
_diffrn_reflns_limit_k_min -5
_diffrn_reflns_limit_l_max 29
_diffrn_reflns_limit_l_min -27
_diffrn_reflns_number 18385
_diffrn_reflns_theta_full 27.50
_diffrn_reflns_theta_max 27.50
_diffrn_reflns_theta_min 3.07
_exptl_absorpt_coefficient_mu 0.105
_exptl_absorpt_correction_T_max 0.9989
_exptl_absorpt_correction_T_min 0.9542
_exptl_absorpt_correction_type multi-scan
_exptl_absorpt_process_details 'SADABS V2.10 (Sheldrick, G.M., 2003)'
_exptl_crystal_colour colourless
_exptl_crystal_density_diffrn 1.394
_exptl_crystal_density_method 'not measured'
_exptl_crystal_description blade
_exptl_crystal_F_000 544
_exptl_crystal_size_max 0.45
_exptl_crystal_size_mid 0.03
_exptl_crystal_size_min 0.01
_refine_diff_density_max 0.277
_refine_diff_density_min -0.338
_refine_diff_density_rms 0.054
_refine_ls_extinction_method none
_refine_ls_goodness_of_fit_ref 1.030
_refine_ls_hydrogen_treatment constr
_refine_ls_matrix_type full
_refine_ls_number_parameters 182
_refine_ls_number_reflns 2853
_refine_ls_number_restraints 0
_refine_ls_restrained_S_all 1.030
_refine_ls_R_factor_all 0.0652
_refine_ls_R_factor_gt 0.0461
_refine_ls_shift/su_max 0.007
_refine_ls_shift/su_mean 0.001
_refine_ls_structure_factor_coef Fsqd
_refine_ls_weighting_details 'calc w=1/[\s^2^(Fo^2^)+(0.0542P)^2^+0.5739P] where P=(Fo^2^+2Fc^2^)/3'
_refine_ls_weighting_scheme calc
_refine_ls_wR_factor_gt 0.1109
_refine_ls_wR_factor_ref 0.1226
_reflns_number_gt 2214
_reflns_number_total 2853
_reflns_threshold_expression >2sigma(I)
_cod_data_source_file eCrystal-295.cif
_cod_data_source_block 2007src0325
_cod_depositor_comments
;
Citation :
Berry, D and Blagden, N and Coles, Simon J. and Hursthouse, Michael B. and 
Coles, Simon J. (2007) 
University of Southampton, Crystal Structure Report Archive. 
(doi:10.5258/ecrystals/295)

More at:
http://ecrystals.chem.soton.ac.uk/295/

The following automatic conversions were performed:

'_symmetry_cell_setting' value 'Monoclinic' changed to 'monoclinic'
according to the built-in table from CIF Core dictionary named
'cif_core.dic' version 2.4.1 from 2010-06-29.

Automatic conversion script
Id: cif_fix_values 3392 2015-05-12 13:50:21Z andrius 
;
_cod_original_sg_symbol_H-M P2(1)/n
_cod_database_code 1519837

loop_
_symmetry_equiv_pos_as_xyz
'x, y, z'
'-x+1/2, y+1/2, -z+1/2'
'-x, -y, -z'
'x-1/2, -y-1/2, z-1/2'

loop_
_atom_site_label
_atom_site_type_symbol
_atom_site_fract_x
_atom_site_fract_y
_atom_site_fract_z
_atom_site_U_iso_or_equiv
_atom_site_adp_type
_atom_site_occupancy
_atom_site_symmetry_multiplicity
_atom_site_calc_flag
_atom_site_refinement_flags
_atom_site_disorder_assembly
_atom_site_disorder_group
C1 C 1.00826(13) 1.0462(3) 0.28292(6) 0.0196(3) Uani 1 1 d . . .
C2 C 0.97753(13) 1.2578(3) 0.32436(6) 0.0198(3) Uani 1 1 d . . .
C3 C 1.06209(14) 1.3245(3) 0.37376(7) 0.0227(3) Uani 1 1 d . . .
C4 C 1.03362(16) 1.5208(4) 0.41354(7) 0.0291(4) Uani 1 1 d . . .
H4 H 1.0903 1.5644 0.4471 0.035 Uiso 1 1 calc R . .
C5 C 0.92264(16) 1.6515(4) 0.40391(8) 0.0325(4) Uani 1 1 d . . .
H5 H 0.9036 1.7857 0.4310 0.039 Uiso 1 1 calc R . .
C6 C 0.83812(16) 1.5891(4) 0.35495(8) 0.0307(4) Uani 1 1 d . . .
H6 H 0.7621 1.6808 0.3486 0.037 Uiso 1 1 calc R . .
C7 C 0.86587(14) 1.3929(3) 0.31573(7) 0.0249(3) Uani 1 1 d . . .
H7 H 0.8083 1.3494 0.2825 0.030 Uiso 1 1 calc R . .
O1 O 0.92465(9) 0.9936(2) 0.23870(5) 0.0232(3) Uani 1 1 d . . .
H1 H 0.9496 0.8719 0.2176 0.035 Uiso 1 1 calc R . .
O2 O 1.10869(10) 0.9304(2) 0.28991(5) 0.0259(3) Uani 1 1 d . . .
O3 O 1.17286(10) 1.2023(3) 0.38394(5) 0.0301(3) Uani 1 1 d . . .
H3 H 1.1788 1.0869 0.3575 0.045 Uiso 1 1 calc R . .
H2N H 0.7566(17) 0.397(4) -0.0351(9) 0.031(5) Uiso 1 1 d . . .
H1N H 0.8177(17) 0.623(4) 0.0093(8) 0.030(5) Uiso 1 1 d . . .
C8 C 0.86250(14) 0.2510(3) 0.03241(7) 0.0212(3) Uani 1 1 d . . .
C9 C 0.94553(14) 0.3305(3) 0.08699(6) 0.0200(3) Uani 1 1 d . . .
C10 C 0.91886(14) 0.5446(3) 0.12247(6) 0.0206(3) Uani 1 1 d . . .
H10 H 0.8472 0.6476 0.1110 0.025 Uiso 1 1 calc R . .
C11 C 1.09316(14) 0.4703(3) 0.18771(7) 0.0226(3) Uani 1 1 d . . .
H11 H 1.1452 0.5205 0.2224 0.027 Uiso 1 1 calc R . .
C12 C 1.12631(14) 0.2530(3) 0.15477(7) 0.0246(3) Uani 1 1 d . . .
H12 H 1.1993 0.1558 0.1668 0.029 Uiso 1 1 calc R . .
C13 C 1.05055(14) 0.1810(3) 0.10393(7) 0.0222(3) Uani 1 1 d . . .
H13 H 1.0702 0.0311 0.0810 0.027 Uiso 1 1 calc R . .
N1 N 0.99087(12) 0.6117(3) 0.17251(6) 0.0217(3) Uani 1 1 d . . .
N2 N 0.80259(13) 0.4487(3) 0.00129(6) 0.0270(3) Uani 1 1 d . . .
O4 O 0.85171(11) 0.0098(2) 0.01844(5) 0.0274(3) Uani 1 1 d . . .

loop_
_atom_site_aniso_label
_atom_site_aniso_U_11
_atom_site_aniso_U_22
_atom_site_aniso_U_33
_atom_site_aniso_U_23
_atom_site_aniso_U_13
_atom_site_aniso_U_12
C1 0.0199(7) 0.0206(7) 0.0182(7) 0.0013(6) 0.0022(6) -0.0012(6)
C2 0.0222(7) 0.0193(7) 0.0181(7) 0.0002(6) 0.0033(6) -0.0007(6)
C3 0.0247(8) 0.0233(8) 0.0197(7) 0.0008(6) 0.0014(6) 0.0016(6)
C4 0.0358(9) 0.0289(9) 0.0220(8) -0.0052(7) 0.0018(7) -0.0002(7)
C5 0.0404(10) 0.0295(9) 0.0298(9) -0.0072(7) 0.0130(8) 0.0031(8)
C6 0.0273(8) 0.0306(9) 0.0358(9) -0.0030(7) 0.0102(7) 0.0060(7)
C7 0.0224(7) 0.0257(8) 0.0267(8) -0.0001(6) 0.0034(6) 0.0012(6)
O1 0.0207(5) 0.0265(6) 0.0214(5) -0.0066(4) -0.0004(4) 0.0002(4)
O2 0.0221(6) 0.0300(6) 0.0244(6) -0.0052(5) -0.0017(4) 0.0068(5)
O3 0.0287(6) 0.0346(7) 0.0246(6) -0.0082(5) -0.0060(5) 0.0089(5)
C8 0.0265(8) 0.0194(7) 0.0186(7) -0.0019(6) 0.0058(6) -0.0056(6)
C9 0.0251(7) 0.0173(7) 0.0181(7) 0.0014(6) 0.0043(6) -0.0049(6)
C10 0.0245(7) 0.0185(7) 0.0188(7) 0.0007(6) 0.0027(6) -0.0039(6)
C11 0.0225(7) 0.0241(8) 0.0209(7) -0.0007(6) 0.0015(6) -0.0051(6)
C12 0.0220(8) 0.0244(8) 0.0275(8) 0.0008(6) 0.0042(6) -0.0029(6)
C13 0.0271(8) 0.0190(7) 0.0215(7) -0.0012(6) 0.0073(6) -0.0038(6)
N1 0.0249(7) 0.0213(7) 0.0187(6) -0.0011(5) 0.0024(5) -0.0039(5)
N2 0.0375(8) 0.0188(7) 0.0224(7) -0.0002(6) -0.0051(6) -0.0047(6)
O4 0.0382(7) 0.0178(6) 0.0254(6) -0.0039(4) 0.0009(5) -0.0047(5)

loop_
_atom_type_symbol
_atom_type_description
_atom_type_scat_dispersion_real
_atom_type_scat_dispersion_imag
_atom_type_scat_source
C C 0.0033 0.0016 'International Tables Vol C Tables 4.2.6.8 and 6.1.1.4'
H H 0.0000 0.0000 'International Tables Vol C Tables 4.2.6.8 and 6.1.1.4'
N N 0.0061 0.0033 'International Tables Vol C Tables 4.2.6.8 and 6.1.1.4'
O O 0.0106 0.0060 'International Tables Vol C Tables 4.2.6.8 and 6.1.1.4'

loop_
_geom_angle_atom_site_label_1
_geom_angle_atom_site_label_2
_geom_angle_atom_site_label_3
_geom_angle
_geom_angle_site_symmetry_1
_geom_angle_site_symmetry_3
O2 C1 O1 122.71(14) . .
O2 C1 C2 121.38(13) . .
O1 C1 C2 115.91(13) . .
C7 C2 C3 118.98(14) . .
C7 C2 C1 121.44(13) . .
C3 C2 C1 119.58(13) . .
O3 C3 C4 118.31(14) . .
O3 C3 C2 121.55(14) . .
C4 C3 C2 120.15(14) . .
C5 C4 C3 119.68(15) . .
C4 C5 C6 120.92(15) . .
C7 C6 C5 119.45(16) . .
C6 C7 C2 120.82(15) . .
O4 C8 N2 123.03(14) . .
O4 C8 C9 119.66(14) . .
N2 C8 C9 117.31(13) . .
C10 C9 C13 118.52(14) . .
C10 C9 C8 122.03(14) . .
C13 C9 C8 119.41(14) . .
N1 C10 C9 122.38(14) . .
N1 C11 C12 122.61(14) . .
C13 C12 C11 118.60(15) . .
C12 C13 C9 119.26(15) . .
C11 N1 C10 118.60(13) . .

loop_
_geom_bond_atom_site_label_1
_geom_bond_atom_site_label_2
_geom_bond_distance
_geom_bond_site_symmetry_2
C1 O2 1.2424(18) .
C1 O1 1.3037(17) .
C1 C2 1.480(2) .
C2 C7 1.397(2) .
C2 C3 1.408(2) .
C3 O3 1.3597(19) .
C3 C4 1.394(2) .
C4 C5 1.380(2) .
C5 C6 1.395(3) .
C6 C7 1.383(2) .
C8 O4 1.2362(19) .
C8 N2 1.333(2) .
C8 C9 1.501(2) .
C9 C10 1.389(2) .
C9 C13 1.390(2) .
C10 N1 1.3465(19) .
C11 N1 1.338(2) .
C11 C12 1.388(2) .
C12 C13 1.387(2) .
